data_4039025
loop_
_publ_author_name
'Johann O. E. Sosoe'
'C\'edric Malveau'
'Thierry Maris'
'Radu Iftimie'
'James D. Wuest'

_publ_contact_author_id_orcid 0000-0001-9731-4046
_publ_section_title
;
 Refreshing the Legacy of Rudolf Nietzki: Benzene-1,2,4,5-tetramine and
 Related Compounds
;
_journal_name_full 'Journal of Organic Chemistry'
_journal_page_first 16302
_journal_page_last 16314
_journal_paper_doi 10.1021/acs.joc.3c01793
_journal_volume 88
_journal_year 2023
_chemical_formula_moiety 'C6 H10 N4'
_chemical_formula_sum 'C6 H10 N4'
_chemical_formula_weight 138.18
_chemical_name_systematic
;
Benzene-1,2,4,5-tetraamine
;
_space_group_crystal_system monoclinic
_space_group_IT_number 14
_space_group_name_Hall '-P 2ybc'
_space_group_name_H-M_alt 'P 1 21/c 1'
_atom_sites_solution_hydrogens difmap
_atom_sites_solution_primary dual
_audit_contact_author_email thierry.maris@umontreal.ca
_audit_contact_author_name 'Thierry Maris'
_audit_contact_author_phone '+1 514 340 4711 2579'
_audit_creation_date 2022-07-16
_audit_creation_method
;
FinalCif V106 by Daniel Kratzert, Freiburg 2022,
https://dkratzert.de/finalcif.html
;
_cell_angle_alpha 90
_cell_angle_beta 101.064(4)
_cell_angle_gamma 90
_cell_formula_units_Z 2
_cell_length_a 7.7694(5)
_cell_length_b 5.5029(3)
_cell_length_c 7.4694(5)
_cell_measurement_reflns_used 3045
_cell_measurement_temperature 150
_cell_measurement_theta_max 63.489
_cell_measurement_theta_min 5.048
_cell_volume 313.41(3)
_computing_cell_refinement
;
SAINT (2020) V8.40B; Integration Software for Single Crystal Data.
Bruker AXS Inc., Madison, WI 53719-1173.
;
_computing_data_collection
;
APEX 3 (2019) Bruker AXS Inc., Madison, WI 53719-1173.
;
_computing_data_reduction
;
SAINT (2020) V8.40B; Integration Software for Single Crystal Data.
Bruker AXS Inc., Madison, WI 53719-1173.
;
_computing_molecular_graphics 'Olex2 1.3 (Dolomanov et al., 2009)'
_computing_publication_material 'Olex2 1.3 (Dolomanov et al., 2009)'
_computing_structure_refinement 'XL  (Sheldrick, 2008)'
_computing_structure_solution 'SHELXT 2018/2 (Sheldrick, 2018)'
_diffrn_ambient_temperature 150
_diffrn_detector 'CMOS Area detector'
_diffrn_detector_area_resol_mean 10.42
_diffrn_detector_type 'Bruker CMOS Photon III '
_diffrn_measured_fraction_theta_full 1.000
_diffrn_measured_fraction_theta_max 0.999
_diffrn_measurement_device 'k-geometry diffractometer'
_diffrn_measurement_device_type 'Bruker Venture Metaljet'
_diffrn_measurement_method '\w and \f scans'
_diffrn_radiation_collimation 'Focusing mirrors'
_diffrn_radiation_monochromator 'Helios MX Mirror Optics'
_diffrn_radiation_probe x-ray
_diffrn_radiation_type 'Ga K\a'
_diffrn_radiation_wavelength 1.34139
_diffrn_reflns_av_R_equivalents 0.0497
_diffrn_reflns_av_unetI/netI 0.0369
_diffrn_reflns_Laue_measured_fraction_full 1.000
_diffrn_reflns_Laue_measured_fraction_max 0.999
_diffrn_reflns_limit_h_max 10
_diffrn_reflns_limit_h_min -10
_diffrn_reflns_limit_k_max 7
_diffrn_reflns_limit_k_min -7
_diffrn_reflns_limit_l_max 9
_diffrn_reflns_limit_l_min -9
_diffrn_reflns_number 5552
_diffrn_reflns_point_group_measured_fraction_full 1.000
_diffrn_reflns_point_group_measured_fraction_max 0.999
_diffrn_reflns_theta_full 53.594
_diffrn_reflns_theta_max 63.455
_diffrn_reflns_theta_min 5.046
_diffrn_source 'Metal Jet'
_diffrn_source_current 2.86
_diffrn_source_power 0.1993706
_diffrn_source_target Ga
_diffrn_source_type 'Gallium Liquid Metal Jet Source'
_diffrn_source_voltage 69.71
_exptl_absorpt_coefficient_mu 0.503
_exptl_absorpt_correction_T_max 0.5182
_exptl_absorpt_correction_T_min 0.3751
_exptl_absorpt_correction_type multi-scan
_exptl_absorpt_process_details
;
SADABS-2016/2 (Bruker,2016/2) was used for absorption correction.
wR2(int) was 0.1508 before and 0.0763 after correction.
The Ratio of minimum to maximum transmission is 0.7239.
The \l/2 correction factor is Not present.
;
_exptl_crystal_colour 'clear light colourless'
_exptl_crystal_colour_lustre clear
_exptl_crystal_colour_modifier light
_exptl_crystal_colour_primary colourless
_exptl_crystal_density_diffrn 1.464
_exptl_crystal_description Plate
_exptl_crystal_F_000 148
_exptl_crystal_recrystallization_method 'crystallised in H2O/NaOH'
_exptl_crystal_size_max 0.2
_exptl_crystal_size_mid 0.19
_exptl_crystal_size_min 0.03
_refine_diff_density_max 0.277
_refine_diff_density_min -0.241
_refine_diff_density_rms 0.055
_refine_ls_extinction_coef .
_refine_ls_extinction_method none
_refine_ls_goodness_of_fit_ref 1.071
_refine_ls_hydrogen_treatment refall
_refine_ls_matrix_type full
_refine_ls_number_parameters 66
_refine_ls_number_reflns 777
_refine_ls_number_restraints 0
_refine_ls_restrained_S_all 1.071
_refine_ls_R_factor_all 0.0608
_refine_ls_R_factor_gt 0.0475
_refine_ls_shift/su_max 0.000
_refine_ls_shift/su_mean 0.000
_refine_ls_structure_factor_coef Fsqd
_refine_ls_weighting_details 'w=1/[\s^2^(Fo^2^)+(0.0703P)^2^+0.1124P] where P=(Fo^2^+2Fc^2^)/3'
_refine_ls_weighting_scheme calc
_refine_ls_wR_factor_gt 0.1215
_refine_ls_wR_factor_ref 0.1283
_reflns_Friedel_coverage 0.000
_reflns_Friedel_fraction_full .
_reflns_Friedel_fraction_max .
_reflns_number_gt 655
_reflns_number_total 777
_reflns_threshold_expression 'I > 2\s(I)'
_cod_data_source_file BTA.cif
_cod_data_source_block jw24754
_cod_database_code 4039025

loop_
_space_group_symop_id
_space_group_symop_operation_xyz
1 'x, y, z'
2 '-x, y+1/2, -z+1/2'
3 '-x, -y, -z'
4 'x, -y-1/2, z-1/2'

loop_
_atom_site_label
_atom_site_type_symbol
_atom_site_fract_x
_atom_site_fract_y
_atom_site_fract_z
_atom_site_U_iso_or_equiv
_atom_site_adp_type
_atom_site_occupancy
_atom_site_site_symmetry_order
_atom_site_calc_flag
_atom_site_refinement_flags_posn
_atom_site_refinement_flags_adp
_atom_site_refinement_flags_occupancy
_atom_site_disorder_assembly
_atom_site_disorder_group
N1 N 0.17844(15) 0.6867(2) 0.30812(16) 0.0209(4) Uani 1 1 d . . . . .
H1A H 0.188(2) 0.842(4) 0.266(2) 0.029(4) Uiso 1 1 d . . . . .
H1B H 0.093(3) 0.681(3) 0.369(3) 0.044(5) Uiso 1 1 d . . . . .
N2 N 0.81960(15) 0.7265(2) 0.46962(16) 0.0212(4) Uani 1 1 d . . . . .
H2A H 0.806(2) 0.870(3) 0.415(2) 0.021(4) Uiso 1 1 d . . . . .
H2B H 0.894(3) 0.743(4) 0.575(3) 0.043(5) Uiso 1 1 d . . . . .
C1 C 0.33987(16) 0.5977(2) 0.41035(16) 0.0172(4) Uani 1 1 d . . . . .
C2 C 0.49789(16) 0.7114(2) 0.40087(17) 0.0180(4) Uani 1 1 d . . . . .
H2 H 0.496(2) 0.860(3) 0.333(2) 0.019(4) Uiso 1 1 d . . . . .
C3 C 0.65794(16) 0.6170(2) 0.48868(16) 0.0174(4) Uani 1 1 d . . . . .

loop_
_atom_site_aniso_label
_atom_site_aniso_U_11
_atom_site_aniso_U_22
_atom_site_aniso_U_33
_atom_site_aniso_U_23
_atom_site_aniso_U_13
_atom_site_aniso_U_12
N1 0.0170(6) 0.0241(7) 0.0211(6) 0.0028(4) 0.0025(4) 0.0023(4)
N2 0.0170(6) 0.0228(7) 0.0232(7) 0.0032(5) 0.0029(5) -0.0020(4)
C1 0.0171(6) 0.0190(7) 0.0152(6) -0.0022(4) 0.0024(5) 0.0017(5)
C2 0.0200(7) 0.0180(7) 0.0161(6) -0.0002(5) 0.0041(5) 0.0005(5)
C3 0.0174(6) 0.0198(7) 0.0156(6) -0.0026(5) 0.0046(5) -0.0008(5)

loop_
_atom_type_symbol
_atom_type_description
_atom_type_scat_dispersion_real
_atom_type_scat_dispersion_imag
_atom_type_scat_source
C C 0.0137 0.0067 'International Tables Vol C Tables 4.2.6.8 and 6.1.1.4'
H H 0.0000 0.0000 'International Tables Vol C Tables 4.2.6.8 and 6.1.1.4'
N N 0.0241 0.0134 'International Tables Vol C Tables 4.2.6.8 and 6.1.1.4'

loop_
_geom_angle_atom_site_label_1
_geom_angle_atom_site_label_2
_geom_angle_atom_site_label_3
_geom_angle
_geom_angle_site_symmetry_1
_geom_angle_site_symmetry_3
H1A N1 H1B 109.3(17) . .
C1 N1 H1A 112.5(11) . .
C1 N1 H1B 113.0(14) . .
H2A N2 H2B 108.4(16) . .
C3 N2 H2A 113.1(11) . .
C3 N2 H2B 112.9(14) . .
C2 C1 N1 120.85(12) . .
C2 C1 C3 119.16(12) . 3_666
C3 C1 N1 119.82(11) 3_666 .
C1 C2 H2 119.0(9) . .
C3 C2 C1 121.71(12) . .
C3 C2 H2 119.3(9) . .
C1 C3 N2 119.41(11) 3_666 .
C2 C3 N2 121.37(12) . .
C2 C3 C1 119.13(12) . 3_666

loop_
_geom_bond_atom_site_label_1
_geom_bond_atom_site_label_2
_geom_bond_distance
_geom_bond_site_symmetry_2
N1 H1A 0.92(2) .
N1 H1B 0.87(2) .
N1 C1 1.4242(16) .
N2 H2A 0.883(18) .
N2 H2B 0.89(2) .
N2 C3 1.4246(16) .
C1 C2 1.3918(18) .
C1 C3 1.4001(19) 3_666
C2 H2 0.960(17) .
C2 C3 1.3905(18) .

loop_
_geom_hbond_atom_site_label_D
_geom_hbond_atom_site_label_H
_geom_hbond_atom_site_label_A
_geom_hbond_distance_DH
_geom_hbond_distance_HA
_geom_hbond_distance_DA
_geom_hbond_angle_DHA
_geom_hbond_site_symmetry_A
_geom_hbond_publ_flag
N1 H1B N2 0.87(2) 2.40(2) 3.2507(17) 165.2(18) 1_455 yes
N2 H2A N1 0.883(18) 2.434(18) 3.2756(17) 159.5(14) 2_655 yes
N2 H2B N1 0.89(2) 2.57(2) 3.4188(17) 161.0(18) 4_676 yes

loop_
_geom_torsion_atom_site_label_1
_geom_torsion_atom_site_label_2
_geom_torsion_atom_site_label_3
_geom_torsion_atom_site_label_4
_geom_torsion
_geom_torsion_site_symmetry_1
_geom_torsion_site_symmetry_2
_geom_torsion_site_symmetry_3
_geom_torsion_site_symmetry_4
N1 C1 C2 C3 -175.10(11) . . . .
C1 C2 C3 N2 176.28(11) . . . .
C1 C2 C3 C1 -0.2(2) . . . 3_666
C3 C1 C2 C3 0.2(2) 3_666 . . .

_cod_database_fobs_code 4039025
